data_4064215
loop_
_publ_author_name
'Martin, Thomas A.'
'Ellul, Charles E.'
'Mahon, Mary F.'
'Warren, Mark E.'
'Allan, David'
'Whittlesey, Michael K.'

_publ_section_title
;
 Neutral and Cationic Mono- and Bis-N-heterocyclic Carbene Complexes
 Derived From Manganese and Rhenium Carbonyl Precursors
;
_journal_issue 8
_journal_name_full Organometallics
_journal_page_first 2200
_journal_paper_doi 10.1021/om1011853
_journal_volume 30
_journal_year 2011
_chemical_formula_sum 'C25 H40 Br Mn N4 O3'
_chemical_formula_weight 579.46
_chemical_name_systematic
; 
 ? 
;
_space_group_IT_number 92
_symmetry_cell_setting tetragonal
_symmetry_space_group_name_Hall 'P 4abw 2nw'
_symmetry_space_group_name_H-M 'P 41 21 2'
_atom_sites_solution_hydrogens geom
_atom_sites_solution_primary direct
_atom_sites_solution_secondary difmap
_audit_creation_method SHELXL-97
_cell_angle_alpha 90.00
_cell_angle_beta 90.00
_cell_angle_gamma 90.00
_cell_formula_units_Z 4
_cell_length_a 11.795(6)
_cell_length_b 11.795(6)
_cell_length_c 19.372(13)
_cell_measurement_temperature 100(2)
_cell_volume 2695(3)
_computing_cell_refinement
;
CrystalClear-SM Expert 2.0 r4 (Rigaku, 2009)
;
_computing_data_collection
;
CrystalClear-SM Expert 2.0 r4 (Rigaku, 2009)
;
_computing_data_reduction
;
CrystalClear-SM Expert 2.0 r4 (Rigaku, 2009)
;
_computing_molecular_graphics 'ORTEX (P.McArdle 1995)'
_computing_publication_material 'SHELXL-97/2 (Sheldrick 1997)'
_computing_structure_refinement 'SHELXL-97/2 (Sheldrick 1997)'
_computing_structure_solution 'SHELXS-97 (Sheldrick 1990)'
_diffrn_ambient_temperature 100(2)
_diffrn_measured_fraction_theta_full 0.992
_diffrn_measured_fraction_theta_max 0.992
_diffrn_measurement_device_type Synchrotron
_diffrn_measurement_method 'profile data from \w-scans'
_diffrn_radiation_monochromator Synchrotron
_diffrn_radiation_type MoK\a
_diffrn_radiation_wavelength 0.68890
_diffrn_reflns_av_R_equivalents 0.0786
_diffrn_reflns_av_sigmaI/netI 0.0401
_diffrn_reflns_limit_h_max 13
_diffrn_reflns_limit_h_min -14
_diffrn_reflns_limit_k_max 13
_diffrn_reflns_limit_k_min -14
_diffrn_reflns_limit_l_max 23
_diffrn_reflns_limit_l_min -23
_diffrn_reflns_number 21749
_diffrn_reflns_theta_full 24.21
_diffrn_reflns_theta_max 24.21
_diffrn_reflns_theta_min 3.49
_diffrn_source Synchrotron
_exptl_absorpt_coefficient_mu 2.005
_exptl_absorpt_correction_T_max 0.98
_exptl_absorpt_correction_T_min 0.92
_exptl_absorpt_correction_type multi-scan
_exptl_absorpt_process_details
;
'Jacobson, R. (1998) Private communication'
;
_exptl_crystal_colour colorless
_exptl_crystal_density_diffrn 1.428
_exptl_crystal_density_method 'not measured'
_exptl_crystal_description block
_exptl_crystal_F_000 1208
_exptl_crystal_size_max 0.03
_exptl_crystal_size_mid 0.03
_exptl_crystal_size_min 0.02
_refine_diff_density_max 0.232
_refine_diff_density_min -0.303
_refine_diff_density_rms 0.047
_refine_ls_abs_structure_details 'Flack H D (1983), Acta Cryst. A39, 876-881'
_refine_ls_abs_structure_Flack 0.13(3)
_refine_ls_extinction_coef 0.0069(11)
_refine_ls_extinction_expression Fc^*^=kFc[1+0.001xFc^2^\l^3^/sin(2\q)]^-1/4^
_refine_ls_extinction_method SHELXL
_refine_ls_goodness_of_fit_ref 1.161
_refine_ls_hydrogen_treatment constr
_refine_ls_matrix_type full
_refine_ls_number_parameters 185
_refine_ls_number_reflns 2361
_refine_ls_number_restraints 7
_refine_ls_restrained_S_all 1.168
_refine_ls_R_factor_all 0.0536
_refine_ls_R_factor_gt 0.0507
_refine_ls_shift/su_max 0.000
_refine_ls_shift/su_mean 0.000
_refine_ls_structure_factor_coef Fsqd
_refine_ls_weighting_details 'calc w=1/[\s^2^(Fo^2^)+(0.0339P)^2^+1.6587P] where P=(Fo^2^+2Fc^2^)/3'
_refine_ls_weighting_scheme calc
_refine_ls_wR_factor_gt 0.1086
_refine_ls_wR_factor_ref 0.1102
_reflns_number_gt 2250
_reflns_number_total 2361
_reflns_threshold_expression >2sigma(I)
_cod_data_source_file om1011853_si_001.cif
_cod_data_source_block bath1181
_cod_depositor_comments
;
The following automatic conversions were performed:

'_symmetry_cell_setting' value 'Tetragonal' changed to 'tetragonal'
according to /home/saulius/struct/CIF-dictionaries/cif_core.dic
dictionary named 'cif_core.dic' version 2.4.1 from 2010-06-29.

Automatic conversion script
Id: cif_fix_values 1715 2011-07-08 13:25:40Z adriana 
;
_cod_original_sg_symbol_H-M P41212
_cod_database_code 4064215

loop_
_symmetry_equiv_pos_as_xyz
'x, y, z'
'-y+1/2, x+1/2, z+1/4'
'-x, -y, z+1/2'
'y+1/2, -x+1/2, z+3/4'
'x+1/2, -y+1/2, -z+3/4'
'-x+1/2, y+1/2, -z+1/4'
'y, x, -z'
'-y, -x, -z+1/2'

loop_
_atom_site_label
_atom_site_type_symbol
_atom_site_fract_x
_atom_site_fract_y
_atom_site_fract_z
_atom_site_U_iso_or_equiv
_atom_site_adp_type
_atom_site_occupancy
_atom_site_symmetry_multiplicity
_atom_site_calc_flag
_atom_site_refinement_flags
_atom_site_disorder_assembly
_atom_site_disorder_group
Mn1 Mn 0.02095(5) 0.02095(5) 1.0000 0.0407(3) Uani 1 2 d SD . .
N1 N 0.0821(3) -0.2291(3) 1.03906(18) 0.0424(8) Uani 1 1 d . . .
N2 N -0.0371(3) -0.2287(3) 0.95533(17) 0.0428(8) Uani 1 1 d . . .
C3 C 0.0198(3) -0.1565(3) 0.9983(2) 0.0402(9) Uani 1 1 d . A .
C4 C 0.0652(4) -0.3414(3) 1.0216(2) 0.0482(11) Uani 1 1 d . A .
C5 C -0.0109(4) -0.3415(3) 0.9695(2) 0.0507(11) Uani 1 1 d . A .
C6 C 0.1497(4) -0.1905(4) 1.0994(2) 0.0539(11) Uani 1 1 d . A .
H6 H 0.1469 -0.1058 1.0992 0.065 Uiso 1 1 calc R . .
C7 C 0.2739(4) -0.2231(5) 1.0930(3) 0.0857(18) Uani 1 1 d . . .
H7A H 0.3006 -0.2057 1.0463 0.128 Uiso 1 1 calc R A .
H7B H 0.2824 -0.3045 1.1018 0.128 Uiso 1 1 calc R . .
H7C H 0.3186 -0.1803 1.1267 0.128 Uiso 1 1 calc R . .
C8 C 0.0943(5) -0.2286(5) 1.1662(2) 0.0731(16) Uani 1 1 d . . .
H8A H 0.1253 -0.1849 1.2048 0.110 Uiso 1 1 calc R A .
H8B H 0.1094 -0.3094 1.1736 0.110 Uiso 1 1 calc R . .
H8C H 0.0122 -0.2162 1.1634 0.110 Uiso 1 1 calc R . .
C9 C 0.1259(5) -0.4405(4) 1.0519(3) 0.0663(14) Uani 1 1 d . . .
H9A H 0.2061 -0.4375 1.0387 0.099 Uiso 1 1 calc R A .
H9B H 0.0922 -0.5108 1.0346 0.099 Uiso 1 1 calc R . .
H9C H 0.1195 -0.4382 1.1023 0.099 Uiso 1 1 calc R . .
C10 C -0.0619(6) -0.4416(4) 0.9335(3) 0.084(2) Uani 1 1 d . . .
H10A H -0.0404 -0.4402 0.8846 0.126 Uiso 1 1 calc R A .
H10B H -0.1446 -0.4386 0.9375 0.126 Uiso 1 1 calc R . .
H10C H -0.0338 -0.5116 0.9547 0.126 Uiso 1 1 calc R . .
C11 C -0.1082(4) -0.1908(4) 0.8967(2) 0.0477(11) Uani 1 1 d . A .
H11 H -0.1092 -0.1061 0.8991 0.057 Uiso 1 1 calc R . .
C12 C -0.0532(4) -0.2200(4) 0.8280(2) 0.0611(13) Uani 1 1 d . . .
H12A H -0.0658 -0.3003 0.8177 0.092 Uiso 1 1 calc R A .
H12B H 0.0285 -0.2051 0.8307 0.092 Uiso 1 1 calc R . .
H12C H -0.0866 -0.1733 0.7914 0.092 Uiso 1 1 calc R . .
C13 C -0.2310(4) -0.2275(4) 0.8997(3) 0.0598(12) Uani 1 1 d . . .
H13A H -0.2634 -0.2056 0.9443 0.090 Uiso 1 1 calc R A .
H13B H -0.2356 -0.3100 0.8944 0.090 Uiso 1 1 calc R . .
H13C H -0.2734 -0.1907 0.8625 0.090 Uiso 1 1 calc R . .
Br1 Br 0.0178(3) 0.0691(4) 1.13225(16) 0.0480(6) Uani 0.30 1 d PD A 2
Br2 Br 0.2428(4) 0.0214(7) 0.9957(3) 0.0562(9) Uani 0.20 1 d PD A 1
C1 C 0.0228(6) 0.1763(3) 0.9987(3) 0.0469(14) Uani 0.80 1 d PD A 2
C2 C 0.0450(6) 0.0228(6) 0.9057(2) 0.0481(16) Uani 0.70 1 d PD A 1
O2 O 0.0655(12) 0.0347(11) 0.8477(3) 0.058(3) Uani 0.70 1 d PD A 1
O1 O 0.0251(13) 0.2744(3) 0.9975(7) 0.082(3) Uani 0.80 1 d PD A 2

loop_
_atom_site_aniso_label
_atom_site_aniso_U_11
_atom_site_aniso_U_22
_atom_site_aniso_U_33
_atom_site_aniso_U_23
_atom_site_aniso_U_13
_atom_site_aniso_U_12
Mn1 0.0343(3) 0.0343(3) 0.0536(5) -0.0020(3) 0.0020(3) -0.0066(4)
N1 0.0392(19) 0.0377(19) 0.0503(19) 0.0014(15) 0.0015(16) 0.0018(16)
N2 0.045(2) 0.0328(17) 0.0504(19) -0.0048(14) 0.0025(16) -0.0038(15)
C3 0.0296(18) 0.043(2) 0.048(2) -0.0025(19) 0.001(2) -0.0025(18)
C4 0.059(3) 0.034(2) 0.052(2) -0.0022(18) 0.006(2) 0.006(2)
C5 0.062(3) 0.033(2) 0.057(2) -0.0053(18) 0.009(2) -0.001(2)
C6 0.052(3) 0.051(3) 0.059(3) -0.002(2) -0.012(2) 0.005(2)
C7 0.057(4) 0.083(4) 0.117(5) -0.002(4) -0.029(3) 0.010(3)
C8 0.098(4) 0.072(4) 0.049(3) -0.001(3) -0.010(3) 0.010(3)
C9 0.088(4) 0.047(3) 0.063(3) 0.005(2) 0.005(3) 0.015(3)
C10 0.136(6) 0.035(2) 0.081(4) -0.016(2) -0.013(4) -0.011(3)
C11 0.043(2) 0.046(3) 0.054(3) -0.003(2) -0.005(2) -0.0024(19)
C12 0.066(3) 0.069(3) 0.048(3) -0.010(2) -0.001(2) 0.007(3)
C13 0.048(3) 0.053(3) 0.078(3) -0.008(2) 0.001(2) -0.016(2)
Br1 0.0438(13) 0.0495(11) 0.0508(14) -0.0098(15) -0.0035(16) -0.0111(10)
Br2 0.0354(17) 0.067(2) 0.066(2) -0.0011(18) 0.000(2) -0.005(2)
C1 0.041(3) 0.049(3) 0.051(3) -0.001(3) -0.001(3) -0.006(4)
C2 0.054(5) 0.029(3) 0.062(4) -0.002(4) -0.013(4) -0.008(3)
O2 0.061(4) 0.060(5) 0.054(5) 0.020(4) 0.009(4) -0.023(3)
O1 0.095(5) 0.044(4) 0.106(6) 0.014(4) -0.006(5) -0.010(5)

loop_
_atom_type_symbol
_atom_type_description
_atom_type_scat_dispersion_real
_atom_type_scat_dispersion_imag
_atom_type_scat_source
C C 0.0033 0.0016 'International Tables Vol C Tables 4.2.6.8 and 6.1.1.4'
H H 0.0000 0.0000 'International Tables Vol C Tables 4.2.6.8 and 6.1.1.4'
N N 0.0061 0.0033 'International Tables Vol C Tables 4.2.6.8 and 6.1.1.4'
O O 0.0106 0.0060 'International Tables Vol C Tables 4.2.6.8 and 6.1.1.4'
Mn Mn 0.3368 0.7283 'International Tables Vol C Tables 4.2.6.8 and 6.1.1.4'
Br Br -0.2901 2.4595 'International Tables Vol C Tables 4.2.6.8 and 6.1.1.4'

loop_
_geom_angle_atom_site_label_1
_geom_angle_atom_site_label_2
_geom_angle_atom_site_label_3
_geom_angle
_geom_angle_site_symmetry_1
_geom_angle_site_symmetry_3
C1 Mn1 C1 88.7(4) . 7_557
C1 Mn1 C2 88.4(3) . .
C1 Mn1 C2 81.9(3) 7_557 .
C1 Mn1 C2 81.9(3) . 7_557
C1 Mn1 C2 88.4(3) 7_557 7_557
C2 Mn1 C2 166.6(4) . 7_557
C1 Mn1 C3 91.1(2) . 7_557
C1 Mn1 C3 178.3(2) 7_557 7_557
C2 Mn1 C3 99.7(2) . 7_557
C2 Mn1 C3 89.9(2) 7_557 7_557
C1 Mn1 C3 178.3(2) . .
C1 Mn1 C3 91.1(2) 7_557 .
C2 Mn1 C3 89.9(2) . .
C2 Mn1 C3 99.7(2) 7_557 .
C3 Mn1 C3 89.2(2) 7_557 .
C1 Mn1 Br2 89.2(3) . .
C1 Mn1 Br2 2.6(2) 7_557 .
C2 Mn1 Br2 79.4(3) . .
C2 Mn1 Br2 91.1(3) 7_557 .
C3 Mn1 Br2 179.05(17) 7_557 .
C3 Mn1 Br2 90.5(2) . .
C1 Mn1 Br2 2.6(2) . 7_557
C1 Mn1 Br2 89.2(3) 7_557 7_557
C2 Mn1 Br2 91.1(3) . 7_557
C2 Mn1 Br2 79.4(3) 7_557 7_557
C3 Mn1 Br2 90.5(2) 7_557 7_557
C3 Mn1 Br2 179.05(17) . 7_557
Br2 Mn1 Br2 89.8(3) . 7_557
C1 Mn1 Br1 89.9(2) . 7_557
C1 Mn1 Br1 78.3(2) 7_557 7_557
C2 Mn1 Br1 4.0(2) . 7_557
C2 Mn1 Br1 164.6(3) 7_557 7_557
C3 Mn1 Br1 103.39(15) 7_557 7_557
C3 Mn1 Br1 88.39(14) . 7_557
Br2 Mn1 Br1 75.70(17) . 7_557
Br2 Mn1 Br1 92.56(16) 7_557 7_557
C1 Mn1 Br1 78.3(2) . .
C1 Mn1 Br1 89.9(2) 7_557 .
C2 Mn1 Br1 164.6(3) . .
C2 Mn1 Br1 4.0(2) 7_557 .
C3 Mn1 Br1 88.39(14) 7_557 .
C3 Mn1 Br1 103.39(15) . .
Br2 Mn1 Br1 92.55(16) . .
Br2 Mn1 Br1 75.70(17) 7_557 .
Br1 Mn1 Br1 163.6(2) 7_557 .
C3 N1 C4 112.3(4) . .
C3 N1 C6 123.1(3) . .
C4 N1 C6 124.3(4) . .
C3 N2 C5 111.5(4) . .
C3 N2 C11 123.8(3) . .
C5 N2 C11 124.4(4) . .
N2 C3 N1 102.9(3) . .
N2 C3 Mn1 129.5(3) . .
N1 C3 Mn1 127.5(3) . .
C5 C4 N1 106.2(4) . .
C5 C4 C9 127.8(4) . .
N1 C4 C9 125.9(4) . .
C4 C5 N2 107.1(4) . .
C4 C5 C10 128.0(4) . .
N2 C5 C10 124.9(4) . .
N1 C6 C8 110.4(4) . .
N1 C6 C7 112.0(4) . .
C8 C6 C7 114.2(4) . .
N2 C11 C13 115.1(4) . .
N2 C11 C12 111.2(4) . .
C13 C11 C12 112.2(4) . .
O1 C1 Mn1 179.3(11) . .
O2 C2 Mn1 172.9(10) . .

loop_
_geom_bond_atom_site_label_1
_geom_bond_atom_site_label_2
_geom_bond_distance
_geom_bond_site_symmetry_2
Mn1 C1 1.832(4) .
Mn1 C1 1.833(4) 7_557
Mn1 C2 1.850(4) .
Mn1 C2 1.850(4) 7_557
Mn1 C3 2.093(4) 7_557
Mn1 C3 2.093(4) .
Mn1 Br2 2.618(4) .
Mn1 Br2 2.618(4) 7_557
Mn1 Br1 2.624(3) 7_557
Mn1 Br1 2.624(3) .
N1 C3 1.378(5) .
N1 C4 1.382(5) .
N1 C6 1.487(6) .
N2 C3 1.367(5) .
N2 C5 1.393(5) .
N2 C11 1.482(5) .
C4 C5 1.351(6) .
C4 C9 1.490(6) .
C5 C10 1.498(6) .
C6 C8 1.518(7) .
C6 C7 1.519(7) .
C11 C13 1.513(6) .
C11 C12 1.519(6) .
C1 O1 1.157(4) .
C2 O2 1.157(4) .

loop_
_geom_torsion_atom_site_label_1
_geom_torsion_atom_site_label_2
_geom_torsion_atom_site_label_3
_geom_torsion_atom_site_label_4
_geom_torsion
_geom_torsion_site_symmetry_1
C5 N2 C3 N1 0.6(5) .
C11 N2 C3 N1 -174.5(4) .
C5 N2 C3 Mn1 178.0(3) .
C11 N2 C3 Mn1 2.9(7) .
C4 N1 C3 N2 0.8(5) .
C6 N1 C3 N2 -173.6(4) .
C4 N1 C3 Mn1 -176.6(3) .
C6 N1 C3 Mn1 9.0(6) .
C1 Mn1 C3 N2 -50(8) .
C1 Mn1 C3 N2 -129.7(4) 7_557
C2 Mn1 C3 N2 -47.8(5) .
C2 Mn1 C3 N2 141.7(4) 7_557
C3 Mn1 C3 N2 51.9(4) 7_557
Br2 Mn1 C3 N2 -127.2(4) .
Br2 Mn1 C3 N2 128(13) 7_557
Br1 Mn1 C3 N2 -51.6(4) 7_557
Br1 Mn1 C3 N2 140.1(4) .
C1 Mn1 C3 N1 126(8) .
C1 Mn1 C3 N1 47.0(4) 7_557
C2 Mn1 C3 N1 128.9(4) .
C2 Mn1 C3 N1 -41.5(5) 7_557
C3 Mn1 C3 N1 -131.3(4) 7_557
Br2 Mn1 C3 N1 49.6(4) .
Br2 Mn1 C3 N1 -56(13) 7_557
Br1 Mn1 C3 N1 125.1(4) 7_557
Br1 Mn1 C3 N1 -43.2(4) .
C3 N1 C4 C5 -2.0(5) .
C6 N1 C4 C5 172.4(4) .
C3 N1 C4 C9 174.8(5) .
C6 N1 C4 C9 -10.8(8) .
N1 C4 C5 N2 2.2(5) .
C9 C4 C5 N2 -174.5(5) .
N1 C4 C5 C10 -178.0(6) .
C9 C4 C5 C10 5.3(9) .
C3 N2 C5 C4 -1.9(6) .
C11 N2 C5 C4 173.2(4) .
C3 N2 C5 C10 178.3(5) .
C11 N2 C5 C10 -6.5(8) .
C3 N1 C6 C8 109.4(5) .
C4 N1 C6 C8 -64.4(6) .
C3 N1 C6 C7 -122.3(5) .
C4 N1 C6 C7 63.9(7) .
C3 N2 C11 C13 -120.8(5) .
C5 N2 C11 C13 64.7(6) .
C3 N2 C11 C12 110.2(5) .
C5 N2 C11 C12 -64.4(6) .
C1 Mn1 C1 O1 48(38) 7_557
C2 Mn1 C1 O1 -34(38) .
C2 Mn1 C1 O1 137(38) 7_557
C3 Mn1 C1 O1 -134(38) 7_557
C3 Mn1 C1 O1 -31(43) .
Br2 Mn1 C1 O1 46(38) .
Br2 Mn1 C1 O1 149(39) 7_557
Br1 Mn1 C1 O1 -30(38) 7_557
Br1 Mn1 C1 O1 138(38) .
C1 Mn1 C2 O2 28(9) .
C1 Mn1 C2 O2 -61(9) 7_557
C2 Mn1 C2 O2 -16(9) 7_557
C3 Mn1 C2 O2 119(9) 7_557
C3 Mn1 C2 O2 -152(9) .
Br2 Mn1 C2 O2 -62(9) .
Br2 Mn1 C2 O2 28(9) 7_557
Br1 Mn1 C2 O2 -84(9) 7_557
Br1 Mn1 C2 O2 -2(10) .
